data_7701390
loop_
_publ_author_name
'Wedal, Justin C.'
'Bekoe, Samuel'
'Ziller, Joseph W.'
'Furche, Filipp'
'Evans, William J.'

_publ_section_title
;
 In Search of Tris(Trimethylsilylcyclopentadienyl) Thorium
;
_journal_name_full 'Dalton Transactions'
_journal_paper_doi 10.1039/C9DT03674A
_journal_year 2019
_chemical_formula_sum 'C48 H78 O Si6 Th2'
_chemical_formula_weight 1303.72
_space_group_crystal_system monoclinic
_space_group_IT_number 14
_space_group_name_Hall '-P 2ybc'
_space_group_name_H-M_alt 'P 1 21/c 1'
_symmetry_space_group_name_Hall '-P 2ybc'
_symmetry_space_group_name_H-M 'P 1 21/c 1'
_atom_sites_solution_hydrogens difmap
_atom_sites_solution_primary 'dual space'
_atom_sites_solution_secondary difmap
_audit_creation_method SHELXL-2014/7
_audit_update_record
;
2019-09-10 deposited with the CCDC.    2019-10-18 downloaded from the CCDC.
;
_cell_angle_alpha 90
_cell_angle_beta 103.9575(7)
_cell_angle_gamma 90
_cell_formula_units_Z 2
_cell_length_a 9.5444(6)
_cell_length_b 18.4598(11)
_cell_length_c 15.7099(10)
_cell_measurement_reflns_used 9958
_cell_measurement_temperature 88(2)
_cell_measurement_theta_max 29.15
_cell_measurement_theta_min 2.53
_cell_volume 2686.2(3)
_computing_cell_refinement 'Bruker SAINT 8.34a, 2013'
_computing_data_collection 'Bruker APEX2 2014.11-0, 2014'
_computing_data_reduction 'Bruker SAINT 8.34a, 2013'
_computing_molecular_graphics 'Bruker SHELXTL'
_computing_publication_material 'Bruker SHELXTL'
_computing_structure_refinement 'SHELXL-2014/7 (Sheldrick, 2014)'
_computing_structure_solution 'Bruker SHELXTL 2014/4'
_diffrn_ambient_temperature 88(2)
_diffrn_measured_fraction_theta_full 1.000
_diffrn_measured_fraction_theta_max 0.944
_diffrn_measurement_device_type 'Bruker SMART APEX II CCD'
_diffrn_measurement_method '\f and \w scans'
_diffrn_radiation_type MoK\a
_diffrn_radiation_wavelength 0.71073
_diffrn_reflns_av_R_equivalents 0.0256
_diffrn_reflns_av_unetI/netI 0.0217
_diffrn_reflns_Laue_measured_fraction_full 1.000
_diffrn_reflns_Laue_measured_fraction_max 0.944
_diffrn_reflns_limit_h_max 12
_diffrn_reflns_limit_h_min -13
_diffrn_reflns_limit_k_max 23
_diffrn_reflns_limit_k_min -24
_diffrn_reflns_limit_l_max 20
_diffrn_reflns_limit_l_min -20
_diffrn_reflns_number 32844
_diffrn_reflns_point_group_measured_fraction_full 1.000
_diffrn_reflns_point_group_measured_fraction_max 0.944
_diffrn_reflns_theta_full 25.500
_diffrn_reflns_theta_max 29.155
_diffrn_reflns_theta_min 1.732
_diffrn_source 'fine-focus sealed tube'
_exptl_absorpt_coefficient_mu 5.695
_exptl_absorpt_correction_T_max 0.4319
_exptl_absorpt_correction_T_min 0.3096
_exptl_absorpt_correction_type multi-scan
_exptl_absorpt_process_details 'Bruker SADABS 2014/5'
_exptl_crystal_colour colorless
_exptl_crystal_density_diffrn 1.612
_exptl_crystal_density_meas ?
_exptl_crystal_density_method not_measured
_exptl_crystal_description prism
_exptl_crystal_F_000 1276
_exptl_crystal_size_max 0.329
_exptl_crystal_size_mid 0.205
_exptl_crystal_size_min 0.112
_refine_diff_density_max 0.565
_refine_diff_density_min -0.498
_refine_diff_density_rms 0.088
_refine_ls_extinction_method none
_refine_ls_goodness_of_fit_ref 1.037
_refine_ls_hydrogen_treatment refall
_refine_ls_matrix_type full
_refine_ls_number_parameters 415
_refine_ls_number_reflns 6849
_refine_ls_number_restraints 0
_refine_ls_restrained_S_all 1.037
_refine_ls_R_factor_all 0.0201
_refine_ls_R_factor_gt 0.0162
_refine_ls_shift/su_max 0.004
_refine_ls_shift/su_mean 0.000
_refine_ls_structure_factor_coef Fsqd
_refine_ls_weighting_details 'w=1/[\s^2^(Fo^2^)+(0.0133P)^2^+1.0857P] where P=(Fo^2^+2Fc^2^)/3'
_refine_ls_weighting_scheme calc
_refine_ls_wR_factor_gt 0.0320
_refine_ls_wR_factor_ref 0.0331
_reflns_Friedel_coverage 0.000
_reflns_number_gt 6208
_reflns_number_total 6849
_reflns_threshold_expression 'I > 2\s(I)'
_cod_data_source_file c9dt03674a2.cif
_cod_data_source_block jcw5
_cod_depositor_comments
;
The following automatic conversions were performed:

'_exptl_crystal_density_meas' value 'not_measured' was changed to '?'
- the value is perceived as not measured.

Automatic conversion script
Id: cif_fix_values 4973 2017-02-22 13:04:09Z antanas 
;
_cod_database_code 7701390
_shelx_shelxl_version_number 2014/7
_shelx_space_group_comment
; 
The symmetry employed for this shelxl refinement is uniquely defined 
by the following loop, which should always be used as a source of 
symmetry information in preference to the above space-group names. 
They are only intended as comments. 
;
_shelx_estimated_absorpt_t_min 0.256
_shelx_estimated_absorpt_t_max 0.568
_exptl_absorpt_special_details
; 
Reflections not merged 
33446 Corrected reflections written to file jcw5s.hkl 
Estimated minimum and maximum transmission:  0.3096  0.4319 
The ratio (0.7168) of these values is more reliable than their absolute values 
Additional spherical absorption correction applied with mu*r =  0.6000 
Lambda/2 correction factor = 0.00150 
;

loop_
_space_group_symop_operation_xyz
'x, y, z'
'-x, y+1/2, -z+1/2'
'-x, -y, -z'
'x, -y-1/2, z-1/2'

loop_
_atom_site_label
_atom_site_type_symbol
_atom_site_fract_x
_atom_site_fract_y
_atom_site_fract_z
_atom_site_U_iso_or_equiv
_atom_site_adp_type
_atom_site_occupancy
_atom_site_site_symmetry_order
_atom_site_calc_flag
_atom_site_refinement_flags_posn
_atom_site_refinement_flags_occupancy
Th1 Th 0.53980(2) 0.44310(2) 0.38904(2) 0.00970(2) Uani 1 1 d . .
Si1 Si 0.81171(6) 0.25111(3) 0.37732(4) 0.01570(11) Uani 1 1 d . .
Si2 Si 0.73105(6) 0.52891(3) 0.17937(4) 0.01411(11) Uani 1 1 d . .
Si3 Si 0.22894(6) 0.33115(3) 0.17537(4) 0.01653(11) Uani 1 1 d . .
O1 O 0.5000 0.5000 0.5000 0.0141(4) Uani 1 2 d S P
C1 C 0.7859(2) 0.34423(10) 0.41729(12) 0.0140(4) Uani 1 1 d . .
C2 C 0.7724(2) 0.36417(11) 0.50280(13) 0.0160(4) Uani 1 1 d . .
C3 C 0.8065(2) 0.43777(11) 0.51725(14) 0.0188(4) Uani 1 1 d . .
C4 C 0.8385(2) 0.46623(11) 0.44112(14) 0.0173(4) Uani 1 1 d . .
C5 C 0.8262(2) 0.40884(11) 0.38005(14) 0.0152(4) Uani 1 1 d . .
C6 C 1.0098(2) 0.23277(13) 0.40466(16) 0.0222(5) Uani 1 1 d . .
C7 C 0.7245(3) 0.18211(13) 0.4342(2) 0.0314(6) Uani 1 1 d . .
C8 C 0.7460(3) 0.24437(14) 0.25565(16) 0.0253(5) Uani 1 1 d . .
C9 C 0.5962(2) 0.53230(10) 0.24732(12) 0.0136(4) Uani 1 1 d . .
C10 C 0.5939(2) 0.58127(11) 0.31739(13) 0.0155(4) Uani 1 1 d . .
C11 C 0.4534(2) 0.58530(11) 0.32953(13) 0.0173(4) Uani 1 1 d . .
C12 C 0.3650(2) 0.53820(11) 0.26921(14) 0.0176(4) Uani 1 1 d . .
C13 C 0.4523(2) 0.50588(11) 0.21905(13) 0.0151(4) Uani 1 1 d . .
C14 C 0.6773(3) 0.59935(14) 0.09259(16) 0.0250(5) Uani 1 1 d . .
C15 C 0.9186(2) 0.54934(12) 0.24427(15) 0.0196(4) Uani 1 1 d . .
C16 C 0.7225(3) 0.43975(13) 0.12244(16) 0.0242(5) Uani 1 1 d . .
C17 C 0.3118(2) 0.34878(10) 0.29396(13) 0.0152(4) Uani 1 1 d . .
C18 C 0.2496(2) 0.38816(11) 0.35371(13) 0.0160(4) Uani 1 1 d . .
C19 C 0.3150(2) 0.36635(11) 0.43964(14) 0.0187(4) Uani 1 1 d . .
C20 C 0.4210(2) 0.31446(11) 0.43590(14) 0.0187(4) Uani 1 1 d . .
C21 C 0.4188(2) 0.30337(11) 0.34684(13) 0.0167(4) Uani 1 1 d . .
C22 C 0.1047(3) 0.25280(17) 0.17377(18) 0.0380(7) Uani 1 1 d . .
C23 C 0.3683(2) 0.30234(13) 0.11734(15) 0.0210(4) Uani 1 1 d . .
C24 C 0.1222(3) 0.40966(14) 0.12016(16) 0.0262(5) Uani 1 1 d . .
H2 H 0.750(2) 0.3304(11) 0.5450(14) 0.013(5) Uiso 1 1 d . .
H3 H 0.803(2) 0.4642(12) 0.5701(15) 0.015(5) Uiso 1 1 d . .
H4 H 0.866(2) 0.5147(13) 0.4324(14) 0.020(6) Uiso 1 1 d . .
H5 H 0.845(2) 0.4122(11) 0.3244(14) 0.013(5) Uiso 1 1 d . .
H6A H 1.059(3) 0.2670(16) 0.3797(17) 0.043(8) Uiso 1 1 d . .
H6B H 1.024(3) 0.1885(16) 0.3821(16) 0.035(7) Uiso 1 1 d . .
H6C H 1.043(3) 0.2342(15) 0.4635(19) 0.045(8) Uiso 1 1 d . .
H7A H 0.762(3) 0.1867(16) 0.496(2) 0.056(9) Uiso 1 1 d . .
H7B H 0.748(3) 0.1361(15) 0.4182(17) 0.037(7) Uiso 1 1 d . .
H7C H 0.628(3) 0.1895(16) 0.421(2) 0.055(9) Uiso 1 1 d . .
H8A H 0.650(4) 0.2441(17) 0.242(2) 0.066(10) Uiso 1 1 d . .
H8B H 0.782(3) 0.2010(15) 0.2368(17) 0.037(7) Uiso 1 1 d . .
H8C H 0.783(3) 0.2832(16) 0.2275(19) 0.054(9) Uiso 1 1 d . .
H10 H 0.676(2) 0.6090(12) 0.3481(15) 0.023(6) Uiso 1 1 d . .
H11 H 0.426(2) 0.6140(12) 0.3735(15) 0.025(6) Uiso 1 1 d . .
H12 H 0.264(3) 0.5288(13) 0.2614(15) 0.027(6) Uiso 1 1 d . .
H13 H 0.420(2) 0.4738(12) 0.1722(14) 0.016(5) Uiso 1 1 d . .
H14A H 0.681(3) 0.6452(16) 0.1164(18) 0.044(8) Uiso 1 1 d . .
H14B H 0.579(3) 0.5911(14) 0.0580(17) 0.035(7) Uiso 1 1 d . .
H14C H 0.736(3) 0.5968(15) 0.0530(18) 0.043(8) Uiso 1 1 d . .
H15A H 0.925(3) 0.5921(14) 0.2757(17) 0.033(7) Uiso 1 1 d . .
H15B H 0.981(3) 0.5551(11) 0.2064(16) 0.024(6) Uiso 1 1 d . .
H15C H 0.960(3) 0.5116(15) 0.2878(18) 0.043(8) Uiso 1 1 d . .
H16A H 0.782(3) 0.4413(13) 0.0815(18) 0.037(8) Uiso 1 1 d . .
H16B H 0.621(3) 0.4326(14) 0.089(2) 0.047(8) Uiso 1 1 d . .
H16C H 0.752(3) 0.3992(17) 0.161(2) 0.054(9) Uiso 1 1 d . .
H18 H 0.168(2) 0.4221(12) 0.3371(14) 0.017(6) Uiso 1 1 d . .
H19 H 0.293(2) 0.3840(12) 0.4889(15) 0.022(6) Uiso 1 1 d . .
H20 H 0.480(2) 0.2900(12) 0.4832(14) 0.018(6) Uiso 1 1 d . .
H21 H 0.473(2) 0.2681(13) 0.3239(15) 0.026(6) Uiso 1 1 d . .
H22A H 0.154(4) 0.215(2) 0.209(2) 0.080(12) Uiso 1 1 d . .
H22B H 0.064(3) 0.2391(16) 0.118(2) 0.059(9) Uiso 1 1 d . .
H22C H 0.034(3) 0.2683(17) 0.198(2) 0.060(10) Uiso 1 1 d . .
H23A H 0.444(3) 0.3399(15) 0.1190(15) 0.033(7) Uiso 1 1 d . .
H23B H 0.323(3) 0.2946(14) 0.0577(18) 0.036(7) Uiso 1 1 d . .
H23C H 0.414(3) 0.2589(14) 0.1416(16) 0.035(7) Uiso 1 1 d . .
H24A H 0.059(4) 0.4241(17) 0.155(2) 0.062(10) Uiso 1 1 d . .
H24B H 0.062(3) 0.3942(14) 0.0622(18) 0.037(7) Uiso 1 1 d . .
H24C H 0.176(3) 0.4523(15) 0.1125(19) 0.042(8) Uiso 1 1 d . .

loop_
_atom_site_aniso_label
_atom_site_aniso_U_11
_atom_site_aniso_U_22
_atom_site_aniso_U_33
_atom_site_aniso_U_23
_atom_site_aniso_U_13
_atom_site_aniso_U_12
Th1 0.01023(4) 0.01059(4) 0.00839(4) -0.00022(3) 0.00246(2) -0.00017(3)
Si1 0.0167(3) 0.0127(3) 0.0177(3) 0.0014(2) 0.0043(2) 0.0018(2)
Si2 0.0147(3) 0.0155(3) 0.0131(3) 0.0007(2) 0.0053(2) -0.0004(2)
Si3 0.0170(3) 0.0198(3) 0.0131(3) -0.0041(2) 0.0041(2) -0.0042(2)
O1 0.0139(9) 0.0156(9) 0.0126(9) -0.0022(8) 0.0030(7) -0.0019(7)
C1 0.0122(9) 0.0150(9) 0.0145(10) 0.0017(7) 0.0024(7) 0.0025(7)
C2 0.0161(10) 0.0186(10) 0.0121(10) 0.0035(8) 0.0008(8) 0.0036(8)
C3 0.0142(10) 0.0222(11) 0.0166(10) -0.0058(9) -0.0032(8) 0.0042(8)
C4 0.0103(9) 0.0155(10) 0.0244(11) -0.0001(8) 0.0008(8) -0.0007(7)
C5 0.0116(9) 0.0165(10) 0.0181(10) 0.0030(8) 0.0045(8) 0.0022(7)
C6 0.0223(11) 0.0220(12) 0.0211(12) -0.0006(10) 0.0030(9) 0.0060(9)
C7 0.0331(14) 0.0190(12) 0.0459(17) 0.0088(11) 0.0171(12) 0.0034(10)
C8 0.0244(12) 0.0260(12) 0.0238(12) -0.0070(10) 0.0024(10) 0.0035(10)
C9 0.0155(9) 0.0143(9) 0.0108(9) 0.0029(7) 0.0028(7) 0.0012(7)
C10 0.0190(10) 0.0128(9) 0.0144(10) 0.0025(8) 0.0038(8) -0.0003(8)
C11 0.0231(11) 0.0155(10) 0.0151(10) 0.0057(8) 0.0086(8) 0.0067(8)
C12 0.0150(10) 0.0207(10) 0.0170(10) 0.0077(8) 0.0037(8) 0.0042(8)
C13 0.0160(9) 0.0178(10) 0.0103(9) 0.0032(8) 0.0009(7) 0.0002(8)
C14 0.0243(12) 0.0307(13) 0.0217(12) 0.0092(10) 0.0091(10) 0.0020(10)
C15 0.0168(10) 0.0194(11) 0.0238(11) 0.0006(9) 0.0070(9) -0.0010(8)
C16 0.0272(12) 0.0240(12) 0.0236(12) -0.0066(10) 0.0107(10) -0.0029(10)
C17 0.0157(9) 0.0157(9) 0.0153(10) -0.0015(8) 0.0058(8) -0.0044(7)
C18 0.0136(9) 0.0181(10) 0.0167(10) -0.0058(8) 0.0043(8) -0.0036(8)
C19 0.0197(10) 0.0247(11) 0.0136(10) -0.0047(8) 0.0080(8) -0.0097(8)
C20 0.0188(10) 0.0187(10) 0.0172(10) 0.0035(8) 0.0019(8) -0.0073(8)
C21 0.0169(10) 0.0137(9) 0.0202(11) -0.0009(8) 0.0059(8) -0.0037(8)
C22 0.0459(17) 0.0487(17) 0.0190(13) -0.0086(12) 0.0073(12) -0.0294(14)
C23 0.0242(11) 0.0248(11) 0.0141(11) -0.0007(9) 0.0047(9) 0.0047(9)
C24 0.0201(11) 0.0317(13) 0.0236(12) -0.0065(10) -0.0009(10) 0.0047(10)

loop_
_atom_type_symbol
_atom_type_description
_atom_type_scat_dispersion_real
_atom_type_scat_dispersion_imag
_atom_type_scat_source
C C 0.0033 0.0016 'International Tables Vol C Tables 4.2.6.8 and 6.1.1.4'
H H 0.0000 0.0000 'International Tables Vol C Tables 4.2.6.8 and 6.1.1.4'
O O 0.0106 0.0060 'International Tables Vol C Tables 4.2.6.8 and 6.1.1.4'
Si Si 0.0817 0.0704 'International Tables Vol C Tables 4.2.6.8 and 6.1.1.4'
Th Th -7.2400 8.8979 'International Tables Vol C Tables 4.2.6.8 and 6.1.1.4'

loop_
_geom_angle_atom_site_label_1
_geom_angle_atom_site_label_2
_geom_angle_atom_site_label_3
_geom_angle
_geom_angle_site_symmetry_3
Cnt1 Th1 O1 100.1 .
Cnt2 Th1 O1 98.6 .
Cnt3 Th1 O1 98.8 .
Cnt1 Th1 Cnt2 117.4 .
Cnt1 Th1 Cnt3 117.5 .
Cnt2 Th1 Cnt3 117.6 .
O1 Th1 C4 93.17(4) .
O1 Th1 C20 92.25(4) .
C4 Th1 C20 119.96(6) .
O1 Th1 C12 92.62(4) .
C4 Th1 C12 119.88(6) .
C20 Th1 C12 119.50(6) .
O1 Th1 C21 119.51(4) .
C4 Th1 C21 122.32(6) .
C20 Th1 C21 28.91(6) .
C12 Th1 C21 105.60(6) .
O1 Th1 C19 73.92(4) .
C4 Th1 C19 141.11(6) .
C20 Th1 C19 28.81(6) .
C12 Th1 C19 97.62(6) .
C21 Th1 C19 47.13(6) .
O1 Th1 C11 73.80(4) .
C4 Th1 C11 98.59(6) .
C20 Th1 C11 139.89(6) .
C12 Th1 C11 28.83(6) .
C21 Th1 C11 133.89(6) .
C19 Th1 C11 111.97(6) .
O1 Th1 C3 75.23(4) .
C4 Th1 C3 28.83(6) .
C20 Th1 C3 97.73(6) .
C12 Th1 C3 141.47(6) .
C21 Th1 C3 112.25(6) .
C19 Th1 C3 113.11(6) .
C11 Th1 C3 113.86(6) .
O1 Th1 C5 120.67(4) .
C4 Th1 C5 29.02(6) .
C20 Th1 C5 106.21(6) .
C12 Th1 C5 121.90(6) .
C21 Th1 C5 97.37(6) .
C19 Th1 C5 134.71(6) .
C11 Th1 C5 113.30(6) .
C3 Th1 C5 47.12(6) .
O1 Th1 C13 119.58(4) .
C4 Th1 C13 105.04(6) .
C20 Th1 C13 123.05(6) .
C12 Th1 C13 28.86(6) .
C21 Th1 C13 98.05(6) .
C19 Th1 C13 113.28(6) .
C11 Th1 C13 47.05(6) .
C3 Th1 C13 133.58(6) .
C5 Th1 C13 96.44(6) .
O1 Th1 C18 88.77(4) .
C4 Th1 C18 167.12(6) .
C20 Th1 C18 47.19(6) .
C12 Th1 C18 72.69(6) .
C21 Th1 C18 46.81(6) .
C19 Th1 C18 28.40(6) .
C11 Th1 C18 94.18(6) .
C3 Th1 C18 141.38(6) .
C5 Th1 C18 143.62(6) .
C13 Th1 C18 84.92(6) .
O1 Th1 C10 88.15(4) .
C4 Th1 C10 73.38(6) .
C20 Th1 C10 166.58(6) .
C12 Th1 C10 47.09(6) .
C21 Th1 C10 144.43(6) .
C19 Th1 C10 140.24(6) .
C11 Th1 C10 28.32(6) .
C3 Th1 C10 95.35(6) .
C5 Th1 C10 84.98(6) .
C13 Th1 C10 46.62(6) .
C18 Th1 C10 119.43(6) .
O1 Th1 C2 90.26(4) .
C4 Th1 C2 47.14(6) .
C20 Th1 C2 73.11(6) .
C12 Th1 C2 166.89(6) .
C21 Th1 C2 83.96(6) .
C19 Th1 C2 95.46(6) .
C11 Th1 C2 142.08(6) .
C3 Th1 C2 28.34(6) .
C5 Th1 C2 46.61(6) .
C13 Th1 C2 142.60(6) .
C18 Th1 C2 120.18(6) .
C10 Th1 C2 120.31(6) .
O1 Th1 C17 116.99(4) .
C4 Th1 C17 145.58(6) .
C20 Th1 C17 47.71(6) .
C12 Th1 C17 77.28(6) .
C21 Th1 C17 28.68(6) .
C19 Th1 C17 47.29(6) .
C11 Th1 C17 105.23(6) .
C3 Th1 C17 140.90(6) .
C5 Th1 C17 116.83(6) .
C13 Th1 C17 75.37(6) .
C18 Th1 C17 28.55(5) .
C10 Th1 C17 120.80(6) .
C2 Th1 C17 112.64(6) .
O1 Th1 C9 116.39(4) .
C4 Th1 C9 77.01(6) .
C20 Th1 C9 146.88(6) .
C12 Th1 C9 47.62(6) .
C21 Th1 C9 118.27(6) .
C19 Th1 C9 141.72(6) .
C11 Th1 C9 47.22(5) .
C3 Th1 C9 105.15(6) .
C5 Th1 C9 74.42(6) .
C13 Th1 C9 28.55(5) .
C18 Th1 C9 113.44(6) .
C10 Th1 C9 28.48(5) .
C2 Th1 C9 120.04(6) .
C17 Th1 C9 101.47(5) .
O1 Th1 C1 118.39(4) .
C4 Th1 C1 47.71(6) .
C20 Th1 C1 78.02(6) .
C12 Th1 C1 144.83(6) .
C21 Th1 C1 74.63(6) .
C19 Th1 C1 106.25(6) .
C11 Th1 C1 141.79(6) .
C3 Th1 C1 47.23(6) .
C5 Th1 C1 28.51(5) .
C13 Th1 C1 116.11(6) .
C18 Th1 C1 120.70(5) .
C10 Th1 C1 113.48(5) .
C2 Th1 C1 28.46(5) .
C17 Th1 C1 100.30(5) .
C9 Th1 C1 100.29(5) .
C7 Si1 C6 108.11(12) .
C7 Si1 C1 110.96(11) .
C6 Si1 C1 107.35(10) .
C7 Si1 C8 111.51(13) .
C6 Si1 C8 107.16(11) .
C1 Si1 C8 111.52(10) .
C9 Si2 C14 106.84(10) .
C9 Si2 C16 110.40(10) .
C14 Si2 C16 106.99(12) .
C9 Si2 C15 112.55(10) .
C14 Si2 C15 108.42(11) .
C16 Si2 C15 111.36(11) .
C24 Si3 C23 111.69(11) .
C24 Si3 C22 108.81(14) .
C23 Si3 C22 107.38(13) .
C24 Si3 C17 112.43(10) .
C23 Si3 C17 110.92(10) .
C22 Si3 C17 105.26(11) .
Th1 O1 Th1 180.0 3_666
C5 C1 C2 105.39(17) .
C5 C1 Si1 124.30(15) .
C2 C1 Si1 127.08(15) .
C5 C1 Th1 72.58(10) .
C2 C1 Th1 74.36(11) .
Si1 C1 Th1 133.66(9) .
C3 C2 C1 109.39(18) .
C3 C2 Th1 74.05(11) .
C1 C2 Th1 77.19(11) .
C2 C3 C4 108.28(18) .
C2 C3 Th1 77.61(11) .
C4 C3 Th1 74.05(11) .
C3 C4 C5 107.31(18) .
C3 C4 Th1 77.12(11) .
C5 C4 Th1 77.02(11) .
C4 C5 C1 109.62(18) .
C4 C5 Th1 73.96(11) .
C1 C5 Th1 78.91(11) .
C13 C9 C10 105.31(17) .
C13 C9 Si2 123.93(15) .
C10 C9 Si2 127.21(15) .
C13 C9 Th1 72.75(11) .
C10 C9 Th1 74.31(11) .
Si2 C9 Th1 134.29(9) .
C11 C10 C9 109.37(18) .
C11 C10 Th1 74.13(11) .
C9 C10 Th1 77.22(11) .
C10 C11 C12 108.26(18) .
C10 C11 Th1 77.55(11) .
C12 C11 Th1 74.33(11) .
C11 C12 C13 107.39(18) .
C11 C12 Th1 76.84(12) .
C13 C12 Th1 76.98(11) .
C12 C13 C9 109.65(18) .
C12 C13 Th1 74.16(11) .
C9 C13 Th1 78.70(11) .
C21 C17 C18 105.66(18) .
C21 C17 Si3 123.43(15) .
C18 C17 Si3 127.02(15) .
C21 C17 Th1 73.13(11) .
C18 C17 Th1 74.63(11) .
Si3 C17 Th1 134.58(9) .
C19 C18 C17 109.17(18) .
C19 C18 Th1 74.41(11) .
C17 C18 Th1 76.82(11) .
C18 C19 C20 108.25(18) .
C18 C19 Th1 77.19(11) .
C20 C19 Th1 74.22(11) .
C19 C20 C21 107.58(18) .
C19 C20 Th1 76.97(11) .
C21 C20 Th1 76.86(11) .
C20 C21 C17 109.32(18) .
C20 C21 Th1 74.24(11) .
C17 C21 Th1 78.19(11) .

loop_
_geom_bond_atom_site_label_1
_geom_bond_atom_site_label_2
_geom_bond_distance
_geom_bond_site_symmetry_2
Th1 Cnt1 2.594 .
Th1 Cnt2 2.595 .
Th1 Cnt3 2.587 .
Th1 O1 2.14604(12) .
Th1 C4 2.803(2) .
Th1 C20 2.8053(19) .
Th1 C12 2.809(2) .
Th1 C21 2.8386(19) .
Th1 C19 2.8401(19) .
Th1 C11 2.841(2) .
Th1 C3 2.842(2) .
Th1 C5 2.8419(19) .
Th1 C13 2.8453(19) .
Th1 C18 2.8752(19) .
Th1 C10 2.884(2) .
Th1 C2 2.8865(19) .
Th1 C17 2.9034(19) .
Th1 C9 2.9217(19) .
Th1 C1 2.9229(18) .
Si1 C7 1.863(2) .
Si1 C6 1.866(2) .
Si1 C1 1.867(2) .
Si1 C8 1.867(2) .
Si2 C9 1.861(2) .
Si2 C14 1.864(2) .
Si2 C16 1.866(2) .
Si2 C15 1.872(2) .
Si3 C24 1.861(2) .
Si3 C23 1.863(2) .
Si3 C22 1.867(3) .
Si3 C17 1.869(2) .
O1 Th1 2.14611(12) 3_666
C1 C5 1.422(3) .
C1 C2 1.428(3) .
C2 C3 1.403(3) .
C3 C4 1.406(3) .
C4 C5 1.415(3) .
C9 C13 1.424(3) .
C9 C10 1.429(3) .
C10 C11 1.401(3) .
C11 C12 1.407(3) .
C12 C13 1.410(3) .
C17 C21 1.423(3) .
C17 C18 1.425(3) .
C18 C19 1.403(3) .
C19 C20 1.405(3) .
C20 C21 1.409(3) .
